data_8000404
loop_
_publ_author_name
'Takahashi, Yukihiro'
'Takehisa, Mika'
'Tanaka, Eri'
'Harada, Jun'
'Kumai, Reiji'
'Inabe, Tamotsu'

_publ_section_title
;
 Incorporating Spacer Molecules into the Tetrathiafulvalene-p-Chloranil
 Charge-Transfer Framework: Modulating the Neutral-Ionic Phase Transition.
;
_journal_name_full 'The journal of physical chemistry letters'
_journal_page_first 1336
_journal_paper_doi 10.1021/acs.jpclett.9b03847
_journal_year 2020
_chemical_formula_moiety '2(C3 H2 S2), 2(C3 Cl2 O), 2(C14 H8 N2)'
_chemical_formula_sum 'C40 H20 Cl4 N4 O2 S4'
_chemical_formula_weight 858.64
_space_group_crystal_system triclinic
_space_group_IT_number 2
_space_group_name_Hall '-P 1'
_space_group_name_H-M_alt 'P -1'
_atom_sites_solution_hydrogens geom
_atom_sites_solution_primary dual
_audit_creation_date 2017-03-02
_audit_creation_method
;
Olex2 1.2
(compiled 2017.02.23 svn.r3390 for OlexSys, GUI svn.r5320)
;
_cell_angle_alpha 85.5932(8)
_cell_angle_beta 89.6875(9)
_cell_angle_gamma 88.4480(8)
_cell_formula_units_Z 2
_cell_length_a 7.5963(4)
_cell_length_b 7.6826(4)
_cell_length_c 30.6464(17)
_cell_measurement_reflns_used 9293
_cell_measurement_temperature 250
_cell_measurement_theta_max 29.907
_cell_measurement_theta_min 2.667
_cell_volume 1782.55(16)
_computing_cell_refinement 'SAINT v8.34A (Bruker, 2013)'
_computing_data_collection 'Bruker APEX2 2014.1-1 (Bruker, 2014)'
_computing_data_reduction 'SAINT v8.34A (Bruker, 2013)'
_computing_molecular_graphics 'Olex2 (Dolomanov et al., 2009)'
_computing_publication_material 'Olex2 (Dolomanov et al., 2009)'
_computing_structure_refinement 'ShelXL (Sheldrick, 2015)'
_computing_structure_solution 'ShelXT (Sheldrick, 2015)'
_diffrn_ambient_temperature 250
_diffrn_detector_area_resol_mean 8.3333
_diffrn_measured_fraction_theta_full 0.998
_diffrn_measured_fraction_theta_max 0.994
_diffrn_measurement_device_type 'Bruker APEX-II CCD'
_diffrn_measurement_method '\f and \w scans'
_diffrn_radiation_type MoK\a
_diffrn_radiation_wavelength 0.71073
_diffrn_reflns_av_R_equivalents 0.0194
_diffrn_reflns_av_unetI/netI 0.0170
_diffrn_reflns_Laue_measured_fraction_full 0.998
_diffrn_reflns_Laue_measured_fraction_max 0.994
_diffrn_reflns_limit_h_max 10
_diffrn_reflns_limit_h_min -10
_diffrn_reflns_limit_k_max 10
_diffrn_reflns_limit_k_min -10
_diffrn_reflns_limit_l_max 43
_diffrn_reflns_limit_l_min -42
_diffrn_reflns_number 40126
_diffrn_reflns_point_group_measured_fraction_full 0.998
_diffrn_reflns_point_group_measured_fraction_max 0.994
_diffrn_reflns_theta_full 25.242
_diffrn_reflns_theta_max 29.992
_diffrn_reflns_theta_min 1.999
_diffrn_source 'rotating-anode X-ray tube'
_diffrn_standards_number 0
_exptl_absorpt_coefficient_mu 0.612
_exptl_absorpt_correction_T_max 0.9281
_exptl_absorpt_correction_T_min 0.8665
_exptl_absorpt_correction_type multi-scan
_exptl_absorpt_process_details
'SADABS-2014/4 (Bruker,2014/4) was used for absorption correction. wR2(int) was 0.0832 before and 0.0340 after correction. The Ratio of minimum to maximum transmission is 0.9336. The \l/2 correction factor is Not present.'
_exptl_crystal_colour red
_exptl_crystal_colour_primary red
_exptl_crystal_density_diffrn 1.600
_exptl_crystal_description plate
_exptl_crystal_F_000 872
_exptl_crystal_size_max 0.21
_exptl_crystal_size_mid 0.14
_exptl_crystal_size_min 0.08
_refine_diff_density_max 0.364
_refine_diff_density_min -0.275
_refine_diff_density_rms 0.048
_refine_ls_extinction_method none
_refine_ls_goodness_of_fit_ref 1.068
_refine_ls_hydrogen_treatment constr
_refine_ls_matrix_type full
_refine_ls_number_parameters 487
_refine_ls_number_reflns 10335
_refine_ls_number_restraints 0
_refine_ls_restrained_S_all 1.068
_refine_ls_R_factor_all 0.0439
_refine_ls_R_factor_gt 0.0375
_refine_ls_shift/su_max 0.001
_refine_ls_shift/su_mean 0.000
_refine_ls_structure_factor_coef Fsqd
_refine_ls_weighting_details 'w=1/[\s^2^(Fo^2^)+(0.0372P)^2^+0.8107P] where P=(Fo^2^+2Fc^2^)/3'
_refine_ls_weighting_scheme calc
_refine_ls_wR_factor_gt 0.0903
_refine_ls_wR_factor_ref 0.0940
_reflns_Friedel_coverage 0.000
_reflns_number_gt 8962
_reflns_number_total 10335
_reflns_threshold_expression 'I > 2\s(I)'
_cod_data_source_file jz9b03847_si_003.cif
_cod_data_source_block (TTF)(DAzP)2(CA)_250K
_cod_database_code 8000404
_shelxl_version_number 2014/6
_shelx_space_group_comment
;
The symmetry employed for this shelxl refinement is uniquely defined
by the following loop, which should always be used as a source of
symmetry information in preference to the above space-group names.
They are only intended as comments.
;
_shelx_estimated_absorpt_t_max 0.953
_shelx_estimated_absorpt_t_min 0.882
_olex2_refinement_description
;
1. Fixed Uiso
 At 1.2 times of:
  All C(H) groups
2.a Aromatic/amide H refined with riding coordinates:
 C2(H2), C3(H3), C8(H8), C9(H9), C13(H13), C14(H14), C15(H15), C16(H16),
 C17(H17), C18(H18), C19(H19), C20(H20), C27(H27), C28(H28), C29(H29), C30(H30),
  C31(H31), C32(H32), C33(H33), C34(H34)
;
_olex2_submission_special_instructions 'No special instructions were received'

loop_
_space_group_symop_operation_xyz
'x, y, z'
'-x, -y, -z'

loop_
_atom_site_label
_atom_site_type_symbol
_atom_site_fract_x
_atom_site_fract_y
_atom_site_fract_z
_atom_site_U_iso_or_equiv
_atom_site_adp_type
_atom_site_occupancy
_atom_site_site_symmetry_order
_atom_site_calc_flag
_atom_site_refinement_flags_posn
S1 S 0.53206(6) 0.54583(5) 0.06917(2) 0.03899(9) Uani 1 1 d .
S2 S 0.61582(6) 0.75723(5) -0.01200(2) 0.03808(9) Uani 1 1 d .
C1 C 0.5309(2) 0.56289(19) 0.01199(5) 0.0329(3) Uani 1 1 d .
C2 C 0.6583(2) 0.8450(2) 0.03734(6) 0.0399(3) Uani 1 1 d .
H2 H 0.7063 0.9562 0.0381 0.048 Uiso 1 1 calc R
C3 C 0.6205(2) 0.7495(2) 0.07364(6) 0.0409(4) Uani 1 1 d .
H3 H 0.6410 0.7907 0.1012 0.049 Uiso 1 1 calc R
Cl1 Cl 0.13930(6) 0.82958(6) 0.04083(2) 0.04900(11) Uani 1 1 d .
Cl2 Cl 0.02777(7) 0.49868(7) 0.10175(2) 0.05142(11) Uani 1 1 d .
O1 O 0.10841(18) 0.77287(16) -0.05127(4) 0.0491(3) Uani 1 1 d .
C4 C 0.0559(2) 0.65049(19) -0.02791(5) 0.0348(3) Uani 1 1 d .
C5 C 0.0648(2) 0.64579(19) 0.02034(5) 0.0339(3) Uani 1 1 d .
C6 C 0.0166(2) 0.5060(2) 0.04622(5) 0.0343(3) Uani 1 1 d .
S3 S 0.37760(6) 0.25419(5) 0.51002(2) 0.04212(10) Uani 1 1 d .
S4 S 0.48101(6) 0.08601(5) 0.43046(2) 0.03748(9) Uani 1 1 d .
C7 C 0.4702(2) 0.07098(19) 0.48753(5) 0.0359(3) Uani 1 1 d .
C8 C 0.3386(2) 0.3698(2) 0.46011(6) 0.0411(4) Uani 1 1 d .
H8 H 0.2867 0.4825 0.4585 0.049 Uiso 1 1 calc R
C9 C 0.3846(2) 0.2931(2) 0.42436(6) 0.0412(4) Uani 1 1 d .
H9 H 0.3655 0.3497 0.3964 0.049 Uiso 1 1 calc R
Cl3 Cl 0.86020(6) 0.35343(5) 0.45377(2) 0.04569(10) Uani 1 1 d .
Cl4 Cl 0.99143(6) 0.04246(6) 0.39785(2) 0.04675(10) Uani 1 1 d .
O2 O 0.87918(18) 0.25548(16) 0.54700(4) 0.0475(3) Uani 1 1 d .
C10 C 0.9367(2) 0.14059(19) 0.52546(5) 0.0327(3) Uani 1 1 d .
C11 C 0.93626(19) 0.15778(18) 0.47718(5) 0.0312(3) Uani 1 1 d .
C12 C 0.9919(2) 0.0265(2) 0.45351(5) 0.0319(3) Uani 1 1 d .
N1 N 0.6501(2) 0.6962(2) 0.17803(5) 0.0458(3) Uani 1 1 d .
N2 N 0.8461(2) 0.8039(2) 0.23019(5) 0.0455(3) Uani 1 1 d .
C13 C 0.7992(3) 0.7615(3) 0.19068(6) 0.0501(4) Uani 1 1 d .
H13 H 0.8842 0.7807 0.1686 0.060 Uiso 1 1 calc R
C14 C 0.7604(2) 0.8172(2) 0.30567(6) 0.0400(3) Uani 1 1 d .
H14 H 0.8693 0.8641 0.3123 0.048 Uiso 1 1 calc R
C15 C 0.6392(2) 0.7900(2) 0.33745(6) 0.0397(3) Uani 1 1 d .
H15 H 0.6655 0.8184 0.3660 0.048 Uiso 1 1 calc R
C16 C 0.3419(2) 0.6935(2) 0.36108(6) 0.0437(4) Uani 1 1 d .
H16 H 0.3629 0.7245 0.3896 0.052 Uiso 1 1 calc R
C17 C 0.1825(2) 0.6228(2) 0.35102(7) 0.0486(4) Uani 1 1 d .
H17 H 0.0965 0.6053 0.3730 0.058 Uiso 1 1 calc R
C18 C 0.1481(2) 0.5776(2) 0.30921(7) 0.0464(4) Uani 1 1 d .
H18 H 0.0400 0.5278 0.3032 0.056 Uiso 1 1 calc R
C19 C 0.2419(2) 0.5668(2) 0.23160(6) 0.0433(4) Uani 1 1 d .
H19 H 0.1336 0.5199 0.2245 0.052 Uiso 1 1 calc R
C20 C 0.3627(2) 0.5955(2) 0.19968(6) 0.0437(4) Uani 1 1 d .
H20 H 0.3380 0.5687 0.1710 0.052 Uiso 1 1 calc R
C21 C 0.7255(2) 0.77574(19) 0.26187(5) 0.0343(3) Uani 1 1 d .
C22 C 0.4707(2) 0.71876(19) 0.32907(5) 0.0341(3) Uani 1 1 d .
C23 C 0.2717(2) 0.6049(2) 0.27588(6) 0.0367(3) Uani 1 1 d .
C24 C 0.5286(2) 0.66678(19) 0.20958(5) 0.0348(3) Uani 1 1 d .
C25 C 0.56135(19) 0.70517(18) 0.25284(5) 0.0304(3) Uani 1 1 d .
C26 C 0.43474(19) 0.67556(18) 0.28617(5) 0.0310(3) Uani 1 1 d .
N3 N 0.5302(3) 0.2343(2) 0.32759(5) 0.0554(4) Uani 1 1 d .
N4 N 0.7909(2) 0.3102(2) 0.28665(7) 0.0594(5) Uani 1 1 d .
C27 C 0.6929(4) 0.2940(3) 0.32247(8) 0.0648(7) Uani 1 1 d .
H27 H 0.7452 0.3297 0.3479 0.078 Uiso 1 1 calc R
C28 C 0.8074(2) 0.2755(2) 0.20915(8) 0.0545(5) Uani 1 1 d .
H28 H 0.9230 0.3164 0.2080 0.065 Uiso 1 1 calc R
C29 C 0.7314(3) 0.2306(2) 0.17260(7) 0.0524(5) Uani 1 1 d .
H29 H 0.7949 0.2413 0.1462 0.063 Uiso 1 1 calc R
C30 C 0.4723(3) 0.1222(3) 0.13473(6) 0.0571(5) Uani 1 1 d .
H30 H 0.5315 0.1330 0.1077 0.069 Uiso 1 1 calc R
C31 C 0.3044(4) 0.0630(3) 0.13663(8) 0.0677(6) Uani 1 1 d .
H31 H 0.2495 0.0344 0.1108 0.081 Uiso 1 1 calc R
C32 C 0.2145(3) 0.0445(3) 0.17554(8) 0.0577(5) Uani 1 1 d .
H32 H 0.0993 0.0027 0.1760 0.069 Uiso 1 1 calc R
C33 C 0.2035(2) 0.0724(2) 0.25581(7) 0.0474(4) Uani 1 1 d .
H33 H 0.0892 0.0283 0.2575 0.057 Uiso 1 1 calc R
C34 C 0.2794(3) 0.1201(2) 0.29233(6) 0.0491(4) Uani 1 1 d .
H34 H 0.2172 0.1104 0.3190 0.059 Uiso 1 1 calc R
C35 C 0.7154(2) 0.2622(2) 0.25011(6) 0.0416(4) Uani 1 1 d .
C36 C 0.5572(2) 0.1670(2) 0.17247(5) 0.0398(3) Uani 1 1 d .
C37 C 0.2916(2) 0.0869(2) 0.21444(6) 0.0377(3) Uani 1 1 d .
C38 C 0.4534(2) 0.1853(2) 0.29118(5) 0.0386(3) Uani 1 1 d .
C39 C 0.54401(19) 0.19805(18) 0.25104(5) 0.0308(3) Uani 1 1 d .
C40 C 0.46458(19) 0.14972(17) 0.21253(5) 0.0299(3) Uani 1 1 d .

loop_
_atom_site_aniso_label
_atom_site_aniso_U_11
_atom_site_aniso_U_22
_atom_site_aniso_U_33
_atom_site_aniso_U_23
_atom_site_aniso_U_13
_atom_site_aniso_U_12
S1 0.0481(2) 0.0407(2) 0.02735(18) 0.00304(14) 0.00482(16) -0.00226(16)
S2 0.0506(2) 0.03146(18) 0.03142(19) 0.00315(14) 0.00433(16) -0.00486(15)
C1 0.0400(8) 0.0303(7) 0.0275(7) 0.0020(5) 0.0053(6) -0.0003(6)
C2 0.0432(9) 0.0342(8) 0.0429(9) -0.0070(6) 0.0000(7) -0.0026(6)
C3 0.0452(9) 0.0440(9) 0.0344(8) -0.0095(6) -0.0016(7) 0.0013(7)
Cl1 0.0570(3) 0.0367(2) 0.0553(3) -0.01261(18) 0.0023(2) -0.01346(18)
Cl2 0.0591(3) 0.0616(3) 0.0340(2) -0.00214(18) 0.00376(18) -0.0134(2)
O1 0.0621(8) 0.0380(6) 0.0466(7) 0.0052(5) 0.0111(6) -0.0141(6)
C4 0.0356(8) 0.0284(7) 0.0400(8) -0.0010(6) 0.0085(6) -0.0030(5)
C5 0.0329(7) 0.0282(7) 0.0411(8) -0.0067(6) 0.0061(6) -0.0027(5)
C6 0.0340(7) 0.0360(7) 0.0332(7) -0.0043(6) 0.0076(6) -0.0033(6)
S3 0.0602(3) 0.02891(18) 0.0376(2) -0.00930(15) 0.00444(18) 0.01088(16)
S4 0.0465(2) 0.03400(18) 0.03236(19) -0.00784(14) 0.00092(16) 0.00695(15)
C7 0.0481(9) 0.0269(7) 0.0330(7) -0.0071(6) 0.0033(6) 0.0063(6)
C8 0.0451(9) 0.0285(7) 0.0491(10) -0.0021(6) -0.0010(7) 0.0089(6)
C9 0.0477(9) 0.0349(8) 0.0400(9) 0.0011(6) -0.0025(7) 0.0070(7)
Cl3 0.0545(2) 0.03322(19) 0.0480(2) 0.00158(16) -0.00081(19) 0.01032(16)
Cl4 0.0551(3) 0.0574(3) 0.02789(18) -0.00677(16) 0.00170(17) 0.00588(19)
O2 0.0620(8) 0.0390(6) 0.0426(7) -0.0148(5) 0.0094(6) 0.0120(5)
C10 0.0352(7) 0.0296(7) 0.0338(7) -0.0077(5) 0.0054(6) 0.0027(5)
C11 0.0320(7) 0.0275(6) 0.0338(7) -0.0026(5) 0.0021(6) 0.0027(5)
C12 0.0332(7) 0.0357(7) 0.0273(7) -0.0054(5) 0.0032(5) 0.0006(6)
N1 0.0568(9) 0.0456(8) 0.0349(7) -0.0028(6) 0.0009(6) 0.0003(7)
N2 0.0395(8) 0.0477(8) 0.0492(9) -0.0025(7) 0.0032(6) -0.0041(6)
C13 0.0540(11) 0.0533(11) 0.0427(10) -0.0015(8) 0.0096(8) -0.0023(8)
C14 0.0345(8) 0.0393(8) 0.0471(9) -0.0082(7) -0.0103(7) -0.0012(6)
C15 0.0436(9) 0.0396(8) 0.0367(8) -0.0088(6) -0.0097(7) 0.0027(7)
C16 0.0492(10) 0.0429(9) 0.0386(9) -0.0041(7) 0.0038(7) 0.0051(7)
C17 0.0431(9) 0.0476(10) 0.0542(11) 0.0008(8) 0.0117(8) 0.0022(7)
C18 0.0328(8) 0.0399(9) 0.0662(12) -0.0016(8) 0.0012(8) -0.0020(6)
C19 0.0370(8) 0.0369(8) 0.0570(11) -0.0077(7) -0.0140(7) -0.0023(6)
C20 0.0501(10) 0.0398(8) 0.0423(9) -0.0096(7) -0.0164(8) 0.0003(7)
C21 0.0328(7) 0.0297(7) 0.0404(8) -0.0026(6) -0.0055(6) 0.0014(5)
C22 0.0374(8) 0.0302(7) 0.0345(8) -0.0038(6) -0.0023(6) 0.0051(6)
C23 0.0330(7) 0.0288(7) 0.0483(9) -0.0038(6) -0.0064(6) 0.0017(5)
C24 0.0417(8) 0.0291(7) 0.0335(7) -0.0031(5) -0.0067(6) 0.0038(6)
C25 0.0323(7) 0.0250(6) 0.0338(7) -0.0025(5) -0.0049(6) 0.0031(5)
C26 0.0318(7) 0.0251(6) 0.0359(7) -0.0031(5) -0.0048(6) 0.0039(5)
N3 0.0808(13) 0.0496(9) 0.0356(8) -0.0084(7) -0.0136(8) 0.0184(8)
N4 0.0509(9) 0.0467(9) 0.0823(13) -0.0146(9) -0.0302(9) 0.0018(7)
C27 0.0829(16) 0.0496(11) 0.0635(14) -0.0180(10) -0.0437(13) 0.0160(11)
C28 0.0345(9) 0.0404(9) 0.0877(16) 0.0027(9) 0.0116(9) -0.0077(7)
C29 0.0548(11) 0.0394(9) 0.0614(12) 0.0052(8) 0.0252(9) -0.0019(8)
C30 0.0930(16) 0.0444(10) 0.0336(9) -0.0047(7) 0.0005(9) 0.0088(10)
C31 0.0961(18) 0.0590(13) 0.0501(12) -0.0180(10) -0.0278(12) 0.0023(12)
C32 0.0542(11) 0.0471(10) 0.0735(14) -0.0118(9) -0.0268(10) -0.0052(8)
C33 0.0322(8) 0.0437(9) 0.0651(12) 0.0043(8) 0.0072(8) -0.0028(7)
C34 0.0478(10) 0.0496(10) 0.0478(10) 0.0060(8) 0.0174(8) 0.0053(8)
C35 0.0341(8) 0.0296(7) 0.0613(11) -0.0031(7) -0.0095(7) 0.0001(6)
C36 0.0531(10) 0.0286(7) 0.0366(8) 0.0016(6) 0.0064(7) 0.0040(6)
C37 0.0347(8) 0.0295(7) 0.0490(9) -0.0028(6) -0.0066(7) -0.0006(6)
C38 0.0479(9) 0.0339(7) 0.0331(8) -0.0002(6) -0.0022(7) 0.0096(6)
C39 0.0317(7) 0.0246(6) 0.0355(7) -0.0001(5) -0.0027(6) 0.0026(5)
C40 0.0317(7) 0.0232(6) 0.0343(7) 0.0001(5) -0.0011(5) 0.0012(5)

loop_
_atom_type_symbol
_atom_type_description
_atom_type_scat_dispersion_real
_atom_type_scat_dispersion_imag
_atom_type_scat_source
C C 0.0033 0.0016 'International Tables Vol C Tables 4.2.6.8 and 6.1.1.4'
H H 0.0000 0.0000 'International Tables Vol C Tables 4.2.6.8 and 6.1.1.4'
N N 0.0061 0.0033 'International Tables Vol C Tables 4.2.6.8 and 6.1.1.4'
O O 0.0106 0.0060 'International Tables Vol C Tables 4.2.6.8 and 6.1.1.4'
S S 0.1246 0.1234 'International Tables Vol C Tables 4.2.6.8 and 6.1.1.4'
Cl Cl 0.1484 0.1585 'International Tables Vol C Tables 4.2.6.8 and 6.1.1.4'

loop_
_geom_angle_atom_site_label_1
_geom_angle_atom_site_label_2
_geom_angle_atom_site_label_3
_geom_angle
_geom_angle_site_symmetry_1
_geom_angle_site_symmetry_3
C3 S1 C1 94.82(8) . .
C2 S2 C1 95.04(8) . .
S1 C1 S2 114.45(9) . .
C1 C1 S1 123.08(15) 2_665 .
C1 C1 S2 122.47(15) 2_665 .
S2 C2 H2 121.3 . .
C3 C2 S2 117.40(13) . .
C3 C2 H2 121.3 . .
S1 C3 H3 120.9 . .
C2 C3 S1 118.27(13) . .
C2 C3 H3 120.9 . .
O1 C4 C5 122.11(15) . .
O1 C4 C6 121.80(15) . 2_565
C5 C4 C6 116.07(12) . 2_565
C4 C5 Cl1 115.48(11) . .
C6 C5 Cl1 122.33(13) . .
C6 C5 C4 122.19(14) . .
C4 C6 Cl2 115.72(11) 2_565 .
C5 C6 Cl2 122.56(12) . .
C5 C6 C4 121.69(14) . 2_565
C8 S3 C7 94.97(8) . .
C9 S4 C7 94.62(8) . .
S3 C7 S4 114.78(9) . .
C7 C7 S3 122.43(16) 2_656 .
C7 C7 S4 122.79(15) 2_656 .
S3 C8 H8 121.3 . .
C9 C8 S3 117.43(12) . .
C9 C8 H8 121.3 . .
S4 C9 H9 120.9 . .
C8 C9 S4 118.20(13) . .
C8 C9 H9 120.9 . .
O2 C10 C11 122.08(14) . .
O2 C10 C12 121.43(14) . 2_756
C11 C10 C12 116.47(12) . 2_756
C10 C11 Cl3 115.62(10) . .
C12 C11 Cl3 122.62(12) . .
C12 C11 C10 121.76(13) . .
C10 C12 Cl4 115.56(11) 2_756 .
C11 C12 Cl4 122.68(12) . .
C11 C12 C10 121.73(13) . 2_756
C13 N1 C24 115.61(15) . .
C13 N2 C21 115.53(15) . .
N1 C13 N2 129.35(18) . .
N1 C13 H13 115.3 . .
N2 C13 H13 115.3 . .
C15 C14 H14 119.6 . .
C15 C14 C21 120.73(15) . .
C21 C14 H14 119.6 . .
C14 C15 H15 119.1 . .
C14 C15 C22 121.88(15) . .
C22 C15 H15 119.1 . .
C17 C16 H16 119.9 . .
C17 C16 C22 120.15(17) . .
C22 C16 H16 119.9 . .
C16 C17 H17 119.5 . .
C18 C17 C16 120.99(17) . .
C18 C17 H17 119.5 . .
C17 C18 H18 119.6 . .
C17 C18 C23 120.72(16) . .
C23 C18 H18 119.6 . .
C20 C19 H19 118.7 . .
C20 C19 C23 122.66(15) . .
C23 C19 H19 118.7 . .
C19 C20 H20 120.1 . .
C19 C20 C24 119.87(16) . .
C24 C20 H20 120.1 . .
N2 C21 C14 120.65(15) . .
N2 C21 C25 120.88(15) . .
C25 C21 C14 118.47(15) . .
C16 C22 C15 122.90(15) . .
C16 C22 C26 118.97(15) . .
C26 C22 C15 118.11(14) . .
C18 C23 C19 123.51(16) . .
C18 C23 C26 118.33(16) . .
C26 C23 C19 118.15(15) . .
N1 C24 C20 120.45(15) . .
N1 C24 C25 120.92(15) . .
C25 C24 C20 118.63(15) . .
C24 C25 C21 117.72(14) . .
C24 C25 C26 121.45(14) . .
C26 C25 C21 120.84(14) . .
C22 C26 C23 120.80(15) . .
C25 C26 C22 119.96(14) . .
C25 C26 C23 119.24(14) . .
C27 N3 C38 115.76(18) . .
C27 N4 C35 115.55(18) . .
N3 C27 H27 115.4 . .
N4 C27 N3 129.17(18) . .
N4 C27 H27 115.4 . .
C29 C28 H28 119.5 . .
C29 C28 C35 120.94(17) . .
C35 C28 H28 119.5 . .
C28 C29 H29 119.0 . .
C28 C29 C36 122.01(17) . .
C36 C29 H29 119.0 . .
C31 C30 H30 119.6 . .
C31 C30 C36 120.86(19) . .
C36 C30 H30 119.6 . .
C30 C31 H31 119.4 . .
C30 C31 C32 121.13(19) . .
C32 C31 H31 119.4 . .
C31 C32 H32 119.5 . .
C31 C32 C37 120.9(2) . .
C37 C32 H32 119.5 . .
C34 C33 H33 119.1 . .
C34 C33 C37 121.79(16) . .
C37 C33 H33 119.1 . .
C33 C34 H34 119.6 . .
C33 C34 C38 120.72(16) . .
C38 C34 H34 119.6 . .
N4 C35 C28 120.83(18) . .
N4 C35 C39 120.89(18) . .
C39 C35 C28 118.28(17) . .
C30 C36 C29 123.55(18) . .
C30 C36 C40 118.22(17) . .
C40 C36 C29 118.23(16) . .
C32 C37 C33 123.37(17) . .
C32 C37 C40 118.09(17) . .
C40 C37 C33 118.53(15) . .
N3 C38 C34 121.13(17) . .
N3 C38 C39 120.28(17) . .
C39 C38 C34 118.59(16) . .
C35 C39 C38 118.34(15) . .
C35 C39 C40 120.68(15) . .
C38 C39 C40 120.97(14) . .
C36 C40 C37 120.76(15) . .
C39 C40 C36 119.85(14) . .
C39 C40 C37 119.38(14) . .

loop_
_geom_bond_atom_site_label_1
_geom_bond_atom_site_label_2
_geom_bond_distance
_geom_bond_site_symmetry_2
S1 C1 1.7473(15) .
S1 C3 1.7346(18) .
S2 C1 1.7504(15) .
S2 C2 1.7377(17) .
C1 C1 1.353(3) 2_665
C2 H2 0.9400 .
C2 C3 1.319(2) .
C3 H3 0.9400 .
Cl1 C5 1.7004(15) .
Cl2 C6 1.7010(16) .
O1 C4 1.2121(18) .
C4 C5 1.478(2) .
C4 C6 1.485(2) 2_565
C5 C6 1.343(2) .
C6 C4 1.485(2) 2_565
S3 C7 1.7441(15) .
S3 C8 1.7315(18) .
S4 C7 1.7454(16) .
S4 C9 1.7308(17) .
C7 C7 1.352(3) 2_656
C8 H8 0.9400 .
C8 C9 1.324(2) .
C9 H9 0.9400 .
Cl3 C11 1.7028(15) .
Cl4 C12 1.7007(15) .
O2 C10 1.2128(17) .
C10 C11 1.475(2) .
C10 C12 1.482(2) 2_756
C11 C12 1.345(2) .
C12 C10 1.482(2) 2_756
N1 C13 1.323(3) .
N1 C24 1.344(2) .
N2 C13 1.331(3) .
N2 C21 1.340(2) .
C13 H13 0.9400 .
C14 H14 0.9400 .
C14 C15 1.345(2) .
C14 C21 1.431(2) .
C15 H15 0.9400 .
C15 C22 1.438(2) .
C16 H16 0.9400 .
C16 C17 1.387(3) .
C16 C22 1.388(2) .
C17 H17 0.9400 .
C17 C18 1.381(3) .
C18 H18 0.9400 .
C18 C23 1.391(2) .
C19 H19 0.9400 .
C19 C20 1.347(3) .
C19 C23 1.431(2) .
C20 H20 0.9400 .
C20 C24 1.431(2) .
C21 C25 1.410(2) .
C22 C26 1.410(2) .
C23 C26 1.413(2) .
C24 C25 1.405(2) .
C25 C26 1.409(2) .
N3 C27 1.334(3) .
N3 C38 1.346(2) .
N4 C27 1.323(3) .
N4 C35 1.342(2) .
C27 H27 0.9400 .
C28 H28 0.9400 .
C28 C29 1.336(3) .
C28 C35 1.432(3) .
C29 H29 0.9400 .
C29 C36 1.423(3) .
C30 H30 0.9400 .
C30 C31 1.365(4) .
C30 C36 1.398(3) .
C31 H31 0.9400 .
C31 C32 1.371(3) .
C32 H32 0.9400 .
C32 C37 1.396(3) .
C33 H33 0.9400 .
C33 C34 1.342(3) .
C33 C37 1.429(3) .
C34 H34 0.9400 .
C34 C38 1.426(3) .
C35 C39 1.404(2) .
C36 C40 1.411(2) .
C37 C40 1.411(2) .
C38 C39 1.404(2) .
C39 C40 1.408(2) .

loop_
_geom_torsion_atom_site_label_1
_geom_torsion_atom_site_label_2
_geom_torsion_atom_site_label_3
_geom_torsion_atom_site_label_4
_geom_torsion
_geom_torsion_site_symmetry_1
_geom_torsion_site_symmetry_4
S2 C2 C3 S1 -0.1(2) . .
C1 S1 C3 C2 -0.69(16) . .
C1 S2 C2 C3 0.77(16) . .
C2 S2 C1 S1 -1.21(11) . .
C2 S2 C1 C1 178.57(19) . 2_665
C3 S1 C1 S2 1.18(11) . .
C3 S1 C1 C1 -178.6(2) . 2_665
Cl1 C5 C6 Cl2 -0.8(2) . .
Cl1 C5 C6 C4 177.16(12) . 2_565
O1 C4 C5 Cl1 4.4(2) . .
O1 C4 C5 C6 -175.91(16) . .
C4 C5 C6 Cl2 179.54(12) . .
C4 C5 C6 C4 -2.5(3) . 2_565
C6 C4 C5 Cl1 -177.31(11) 2_565 .
C6 C4 C5 C6 2.4(2) 2_565 .
S3 C8 C9 S4 -0.5(2) . .
C7 S3 C8 C9 0.23(16) . .
C7 S4 C9 C8 0.52(17) . .
C8 S3 C7 S4 0.14(11) . .
C8 S3 C7 C7 179.8(2) . 2_656
C9 S4 C7 S3 -0.34(12) . .
C9 S4 C7 C7 180.0(2) . 2_656
Cl3 C11 C12 Cl4 -0.2(2) . .
Cl3 C11 C12 C10 177.87(11) . 2_756
O2 C10 C11 Cl3 3.2(2) . .
O2 C10 C11 C12 -176.55(16) . .
C10 C11 C12 Cl4 179.56(12) . .
C10 C11 C12 C10 -2.4(3) . 2_756
C12 C10 C11 Cl3 -177.97(11) 2_756 .
C12 C10 C11 C12 2.3(2) 2_756 .
N1 C24 C25 C21 0.2(2) . .
N1 C24 C25 C26 179.76(14) . .
N2 C21 C25 C24 -0.4(2) . .
N2 C21 C25 C26 179.97(14) . .
C13 N1 C24 C20 -179.69(16) . .
C13 N1 C24 C25 0.3(2) . .
C13 N2 C21 C14 -179.62(16) . .
C13 N2 C21 C25 0.2(2) . .
C14 C15 C22 C16 -178.37(16) . .
C14 C15 C22 C26 0.6(2) . .
C14 C21 C25 C24 179.39(14) . .
C14 C21 C25 C26 -0.2(2) . .
C15 C14 C21 N2 179.62(16) . .
C15 C14 C21 C25 -0.2(2) . .
C15 C22 C26 C23 179.92(14) . .
C15 C22 C26 C25 -1.0(2) . .
C16 C17 C18 C23 -1.2(3) . .
C16 C22 C26 C23 -1.1(2) . .
C16 C22 C26 C25 178.01(14) . .
C17 C16 C22 C15 -179.43(16) . .
C17 C16 C22 C26 1.6(2) . .
C17 C18 C23 C19 -177.70(17) . .
C17 C18 C23 C26 1.7(2) . .
C18 C23 C26 C22 -0.6(2) . .
C18 C23 C26 C25 -179.65(14) . .
C19 C20 C24 N1 -179.93(16) . .
C19 C20 C24 C25 0.1(2) . .
C19 C23 C26 C22 178.84(14) . .
C19 C23 C26 C25 -0.2(2) . .
C20 C19 C23 C18 179.45(17) . .
C20 C19 C23 C26 0.1(2) . .
C20 C24 C25 C21 -179.84(14) . .
C20 C24 C25 C26 -0.2(2) . .
C21 N2 C13 N1 0.4(3) . .
C21 C14 C15 C22 0.0(3) . .
C21 C25 C26 C22 0.8(2) . .
C21 C25 C26 C23 179.92(13) . .
C22 C16 C17 C18 -0.5(3) . .
C23 C19 C20 C24 0.0(3) . .
C24 N1 C13 N2 -0.6(3) . .
C24 C25 C26 C22 -178.77(13) . .
C24 C25 C26 C23 0.3(2) . .
N3 C38 C39 C35 0.2(2) . .
N3 C38 C39 C40 -179.08(14) . .
N4 C35 C39 C38 0.0(2) . .
N4 C35 C39 C40 179.29(15) . .
C27 N3 C38 C34 -179.68(17) . .
C27 N3 C38 C39 0.2(2) . .
C27 N4 C35 C28 179.28(17) . .
C27 N4 C35 C39 -0.6(3) . .
C28 C29 C36 C30 178.64(18) . .
C28 C29 C36 C40 -0.7(3) . .
C28 C35 C39 C38 -179.85(15) . .
C28 C35 C39 C40 -0.6(2) . .
C29 C28 C35 N4 -178.87(18) . .
C29 C28 C35 C39 1.0(3) . .
C29 C36 C40 C37 -179.83(15) . .
C29 C36 C40 C39 1.1(2) . .
C30 C31 C32 C37 0.4(3) . .
C30 C36 C40 C37 0.7(2) . .
C30 C36 C40 C39 -178.28(15) . .
C31 C30 C36 C29 -179.54(19) . .
C31 C30 C36 C40 -0.1(3) . .
C31 C32 C37 C33 179.17(19) . .
C31 C32 C37 C40 0.2(3) . .
C32 C37 C40 C36 -0.8(2) . .
C32 C37 C40 C39 178.28(15) . .
C33 C34 C38 N3 179.65(17) . .
C33 C34 C38 C39 -0.2(3) . .
C33 C37 C40 C36 -179.81(14) . .
C33 C37 C40 C39 -0.8(2) . .
C34 C33 C37 C32 -177.64(18) . .
C34 C33 C37 C40 1.4(3) . .
C34 C38 C39 C35 -179.94(14) . .
C34 C38 C39 C40 0.8(2) . .
C35 N4 C27 N3 1.1(3) . .
C35 C28 C29 C36 -0.3(3) . .
C35 C39 C40 C36 -0.5(2) . .
C35 C39 C40 C37 -179.52(14) . .
C36 C30 C31 C32 -0.4(3) . .
C37 C33 C34 C38 -0.9(3) . .
C38 N3 C27 N4 -0.9(3) . .
C38 C39 C40 C36 178.76(14) . .
C38 C39 C40 C37 -0.3(2) . .
